data_4106609
loop_
_publ_author_name
'Adrian B. Chaplin'
'Jennifer C. Green'
'Andrew S. Weller'

_publ_section_title
;
 C-C Activation in the Solid State in an Organometallic \s-Complex
;
_journal_name_full 'Journal of the American Chemical Society'
_journal_page_first 13162
_journal_page_last 13168
_journal_paper_doi 10.1021/ja2047599
_journal_volume 133
_journal_year 2011
_chemical_formula_moiety 'C32 H12 B F24, C23 H37 P Rh'
_chemical_formula_sum 'C55 H49 B F24 P Rh'
_chemical_formula_weight 1310.63
_space_group_IT_number 14
_symmetry_cell_setting monoclinic
_symmetry_space_group_name_Hall '-P 2yn'
_symmetry_space_group_name_H-M 'P 1 21/n 1'
_atom_sites_solution_hydrogens geom
_atom_sites_solution_primary direct
_atom_sites_solution_secondary difmap
_audit_creation_method SHELXL-97
_cell_angle_alpha 90.00
_cell_angle_beta 99.3793(5)
_cell_angle_gamma 90.00
_cell_formula_units_Z 4
_cell_length_a 14.87810(10)
_cell_length_b 16.4397(2)
_cell_length_c 22.5117(2)
_cell_measurement_reflns_used 14079
_cell_measurement_temperature 200(2)
_cell_measurement_theta_max 29.575
_cell_measurement_theta_min 5.097
_cell_volume 5432.56(9)
_computing_cell_refinement 'Denzo/Scalepack (Otwinowski & Minor 1997)'
_computing_data_collection 'Collect (Nonius BV, 1997-2000)'
_computing_data_reduction 'Denzo/Scalepack (Otwinowski & Minor 1997)'
_computing_molecular_graphics 'ORTEP3 (Farrugia, 1997)'
_computing_publication_material 'Bruker SHELXTL'
_computing_structure_refinement 'SHELXL-97 (Sheldrick, 2008)'
_computing_structure_solution 'SIR2004 (Burla et al., 2005)'
_diffrn_ambient_temperature 200(2)
_diffrn_detector_area_resol_mean 9
_diffrn_measured_fraction_theta_full 0.992
_diffrn_measured_fraction_theta_max 0.992
_diffrn_measurement_details
;
Data collected over three omega scans (total 294.1\%) with an exposure time 
of 120 s/\%. 
;
_diffrn_measurement_device '95mm CCD camera on \k-goniostat'
_diffrn_measurement_device_type KappaCCD
_diffrn_measurement_method CCD
_diffrn_orient_matrix_type 'by Nonius Collect from scalepack cell'
_diffrn_orient_matrix_UB_11 -0.0336457
_diffrn_orient_matrix_UB_12 -0.0417510
_diffrn_orient_matrix_UB_13 -0.0273368
_diffrn_orient_matrix_UB_21 -0.0496053
_diffrn_orient_matrix_UB_22 -0.0005506
_diffrn_orient_matrix_UB_23 0.0251010
_diffrn_orient_matrix_UB_31 -0.0323746
_diffrn_orient_matrix_UB_32 0.0442339
_diffrn_orient_matrix_UB_33 -0.0254899
_diffrn_radiation_monochromator 'horizonally mounted graphite crystal'
_diffrn_radiation_source 'fine-focus sealed tube'
_diffrn_radiation_type MoK\a
_diffrn_radiation_wavelength 0.71073
_diffrn_reflns_av_R_equivalents 0.0257
_diffrn_reflns_av_sigmaI/netI 0.0458
_diffrn_reflns_limit_h_max 19
_diffrn_reflns_limit_h_min -19
_diffrn_reflns_limit_k_max 21
_diffrn_reflns_limit_k_min -21
_diffrn_reflns_limit_l_max 29
_diffrn_reflns_limit_l_min -29
_diffrn_reflns_number 23400
_diffrn_reflns_theta_full 27.88
_diffrn_reflns_theta_max 27.88
_diffrn_reflns_theta_min 5.10
_exptl_absorpt_coefficient_mu 0.464
_exptl_absorpt_correction_T_max 1.0
_exptl_absorpt_correction_T_min 0.954
_exptl_absorpt_correction_type multi-scan
_exptl_absorpt_process_details 'Denzo/Scalepack (Otwinowski & Minor 1997)'
_exptl_crystal_colour yellow
_exptl_crystal_density_diffrn 1.602
_exptl_crystal_description prismatic
_exptl_crystal_F_000 2640
_exptl_crystal_size_max 0.28
_exptl_crystal_size_mid 0.15
_exptl_crystal_size_min 0.10
_exptl_crystal_thermal_history
;
The sample was placed directly into the cool stream at 250 K.
Data was collected at 250 K (294.1\% @ 120 s/\%).
The sample was cooled at 50 K/h to 200 K.
;
_refine_diff_density_max 0.745
_refine_diff_density_min -0.575
_refine_diff_density_rms 0.067
_refine_ls_extinction_method none
_refine_ls_goodness_of_fit_ref 1.018
_refine_ls_hydrogen_treatment mixed
_refine_ls_matrix_type full
_refine_ls_number_parameters 894
_refine_ls_number_reflns 12870
_refine_ls_number_restraints 544
_refine_ls_restrained_S_all 1.161
_refine_ls_R_factor_all 0.0676
_refine_ls_R_factor_gt 0.0453
_refine_ls_shift/su_max 0.002
_refine_ls_shift/su_mean 0.000
_refine_ls_structure_factor_coef Fsqd
_refine_ls_weighting_details 'calc w=1/[\s^2^(Fo^2^)+(0.0540P)^2^+5.0559P] where P=(Fo^2^+2Fc^2^)/3'
_refine_ls_weighting_scheme calc
_refine_ls_wR_factor_gt 0.1093
_refine_ls_wR_factor_ref 0.1216
_reflns_number_gt 9713
_reflns_number_total 12870
_reflns_threshold_expression >2sigma(I)
_cod_data_source_file ja2047599_si_002_02.cif
_cod_data_source_block 1_200K
_cod_original_sg_symbol_H-M 'P 1 21/n 1 '
_cod_database_code 4106609

loop_
_symmetry_equiv_pos_as_xyz
'x, y, z'
'-x+1/2, y+1/2, -z+1/2'
'-x, -y, -z'
'x-1/2, -y-1/2, z-1/2'

loop_
_atom_site_label
_atom_site_type_symbol
_atom_site_fract_x
_atom_site_fract_y
_atom_site_fract_z
_atom_site_U_iso_or_equiv
_atom_site_adp_type
_atom_site_occupancy
_atom_site_symmetry_multiplicity
_atom_site_calc_flag
_atom_site_refinement_flags
_atom_site_disorder_assembly
_atom_site_disorder_group
Rh1 Rh 0.609894(15) 0.099723(14) 0.824479(11) 0.03152(8) Uani 1 1 d D . .
P1 P 0.75595(5) 0.14276(5) 0.82932(4) 0.03250(17) Uani 1 1 d . . .
C1 C 0.6260(2) 0.0324(2) 0.90153(15) 0.0404(7) Uani 1 1 d . . .
H1 H 0.6571 0.0608 0.9386 0.049 Uiso 1 1 calc R . .
C2 C 0.6816(2) -0.0343(2) 0.87702(17) 0.0461(8) Uani 1 1 d . . .
H2 H 0.7493 -0.0275 0.8845 0.055 Uiso 1 1 calc R . .
C3 C 0.6333(2) -0.02046(19) 0.81269(16) 0.0405(7) Uani 1 1 d . . .
H3 H 0.6702 -0.0333 0.7805 0.049 Uiso 1 1 calc R . .
C4 C 0.5428(2) -0.0695(2) 0.80925(17) 0.0449(8) Uani 1 1 d . . .
H4 H 0.5476 -0.1203 0.7855 0.054 Uiso 1 1 calc R . .
C5 C 0.5452(3) -0.0925(2) 0.87567(18) 0.0498(9) Uani 1 1 d . . .
H5 H 0.5006 -0.1355 0.8827 0.060 Uiso 1 1 calc R . .
C6 C 0.5339(2) -0.0105(2) 0.90750(16) 0.0441(8) Uani 1 1 d . . .
H6 H 0.5323 -0.0211 0.9511 0.053 Uiso 1 1 calc R . .
C7 C 0.6446(3) -0.1148(2) 0.8970(2) 0.0601(11) Uani 1 1 d . . .
H7A H 0.6645 -0.1623 0.8755 0.072 Uiso 1 1 calc R . .
H7B H 0.6588 -0.1233 0.9411 0.072 Uiso 1 1 calc R . .
C8 C 0.4562(2) 0.1049(2) 0.83949(17) 0.0447(8) Uani 1 1 d D . .
H8 H 0.4842(17) 0.1572(10) 0.8557(12) 0.054 Uiso 1 1 d D . .
C9 C 0.3764(2) 0.1058(2) 0.7888(2) 0.0568(10) Uani 1 1 d D . .
H9 H 0.3526 0.1577 0.7690 0.068 Uiso 1 1 calc R . .
C10 C 0.4626(2) 0.0664(2) 0.77489(16) 0.0432(8) Uani 1 1 d D . .
H10 H 0.4943(17) 0.0906(15) 0.7432(9) 0.052 Uiso 1 1 d D . .
C11 C 0.4535(2) -0.0255(2) 0.78350(17) 0.0450(8) Uani 1 1 d D . .
H11 H 0.4233 -0.0519 0.7454 0.054 Uiso 1 1 calc R . .
C12 C 0.3878(2) -0.0206(2) 0.82995(19) 0.0518(9) Uani 1 1 d . . .
H12 H 0.3660 -0.0740 0.8436 0.062 Uiso 1 1 calc R . .
C13 C 0.4445(2) 0.0317(2) 0.87926(17) 0.0457(8) Uani 1 1 d D . .
H13 H 0.4076 0.0467 0.9110 0.055 Uiso 1 1 calc R . .
C14 C 0.3132(3) 0.0377(3) 0.8004(2) 0.0643(11) Uani 1 1 d . . .
H14A H 0.2781 0.0154 0.7628 0.077 Uiso 1 1 calc R . .
H14B H 0.2712 0.0541 0.8282 0.077 Uiso 1 1 calc R . .
C15 C 0.7362(2) 0.2527(2) 0.81172(18) 0.0453(8) Uani 1 1 d . . .
H15 H 0.7533 0.2816 0.8511 0.054 Uiso 1 1 calc R . .
C16 C 0.6362(3) 0.2688(3) 0.7928(2) 0.0605(11) Uani 1 1 d . . .
H16A H 0.6265 0.3270 0.7849 0.091 Uiso 1 1 calc R . .
H16B H 0.6032 0.2520 0.8251 0.091 Uiso 1 1 calc R . .
H16C H 0.6138 0.2379 0.7562 0.091 Uiso 1 1 calc R . .
C17 C 0.7935(3) 0.2923(2) 0.76951(19) 0.0559(10) Uani 1 1 d . . .
H17A H 0.7793 0.2671 0.7296 0.084 Uiso 1 1 calc R . .
H17B H 0.8582 0.2847 0.7855 0.084 Uiso 1 1 calc R . .
H17C H 0.7797 0.3506 0.7663 0.084 Uiso 1 1 calc R . .
C18 C 0.8185(2) 0.1019(2) 0.77113(16) 0.0421(7) Uani 1 1 d . . .
H18 H 0.8677 0.1418 0.7667 0.051 Uiso 1 1 calc R . .
C19 C 0.7560(3) 0.0969(3) 0.71017(17) 0.0571(10) Uani 1 1 d . . .
H19A H 0.7926 0.0857 0.6786 0.086 Uiso 1 1 calc R . .
H19B H 0.7239 0.1487 0.7017 0.086 Uiso 1 1 calc R . .
H19C H 0.7116 0.0531 0.7111 0.086 Uiso 1 1 calc R . .
C20 C 0.8647(3) 0.0202(2) 0.78842(19) 0.0534(9) Uani 1 1 d . . .
H20A H 0.8183 -0.0209 0.7925 0.080 Uiso 1 1 calc R . .
H20B H 0.9061 0.0258 0.8268 0.080 Uiso 1 1 calc R . .
H20C H 0.8994 0.0033 0.7571 0.080 Uiso 1 1 calc R . .
C21 C 0.8396(2) 0.1442(2) 0.89985(15) 0.0398(7) Uani 1 1 d . . .
H21 H 0.8518 0.0863 0.9124 0.048 Uiso 1 1 calc R . .
C22 C 0.8024(3) 0.1869(2) 0.95100(17) 0.0504(9) Uani 1 1 d . . .
H22A H 0.8456 0.1804 0.9885 0.076 Uiso 1 1 calc R . .
H22B H 0.7437 0.1629 0.9557 0.076 Uiso 1 1 calc R . .
H22C H 0.7942 0.2449 0.9416 0.076 Uiso 1 1 calc R . .
C23 C 0.9312(2) 0.1823(3) 0.89182(19) 0.0561(10) Uani 1 1 d . . .
H23A H 0.9218 0.2392 0.8794 0.084 Uiso 1 1 calc R . .
H23B H 0.9568 0.1522 0.8609 0.084 Uiso 1 1 calc R . .
H23C H 0.9735 0.1796 0.9300 0.084 Uiso 1 1 calc R . .
B200 B 0.7235(2) 0.1756(2) 0.42930(15) 0.0292(7) Uani 1 1 d . . .
C201 C 0.82341(19) 0.15807(18) 0.47006(13) 0.0305(6) Uani 1 1 d . . .
C202 C 0.8416(2) 0.09441(19) 0.51191(13) 0.0333(6) Uani 1 1 d . . .
H202 H 0.7943 0.0573 0.5165 0.040 Uiso 1 1 calc R . .
C203 C 0.9271(2) 0.0841(2) 0.54683(13) 0.0383(7) Uani 1 1 d D A .
C204 C 0.9978(2) 0.1377(2) 0.54221(14) 0.0404(7) Uani 1 1 d . . .
H204 H 1.0564 0.1304 0.5656 0.049 Uiso 1 1 calc R . .
C205 C 0.9802(2) 0.2021(2) 0.50238(14) 0.0384(7) Uani 1 1 d . . .
C206 C 0.8951(2) 0.21136(19) 0.46696(14) 0.0346(6) Uani 1 1 d . . .
H206 H 0.8856 0.2557 0.4396 0.041 Uiso 1 1 calc R . .
C207 C 0.9442(2) 0.0155(2) 0.59078(15) 0.0511(9) Uani 1 1 d D . .
F1 F 0.9578(5) 0.0451(4) 0.64792(19) 0.0573(18) Uani 0.50 1 d PDU A 1
F2 F 0.8712(4) -0.0324(4) 0.5911(3) 0.082(2) Uani 0.50 1 d PDU A 1
F3 F 1.0138(4) -0.0303(4) 0.5863(4) 0.075(2) Uani 0.50 1 d PDU A 1
F101 F 0.9014(5) -0.0523(3) 0.5697(3) 0.079(2) Uani 0.50 1 d PDU A 2
F102 F 1.0341(3) -0.0060(4) 0.5996(3) 0.067(2) Uani 0.50 1 d PDU A 2
F103 F 0.9255(5) 0.0298(5) 0.6439(2) 0.072(2) Uani 0.50 1 d PDU A 2
C208 C 1.0538(2) 0.2609(3) 0.49514(17) 0.0521(9) Uani 1 1 d . . .
F4 F 1.12240(18) 0.2617(2) 0.53974(14) 0.1022(12) Uani 1 1 d . . .
F5 F 1.0855(2) 0.2495(2) 0.44366(13) 0.0881(9) Uani 1 1 d . . .
F6 F 1.02475(18) 0.33876(16) 0.49016(14) 0.0795(8) Uani 1 1 d . . .
C209 C 0.68252(18) 0.25308(17) 0.46194(13) 0.0278(6) Uani 1 1 d . . .
C210 C 0.64825(19) 0.24259(18) 0.51629(13) 0.0302(6) Uani 1 1 d . . .
H210 H 0.6477 0.1896 0.5331 0.036 Uiso 1 1 calc R . .
C211 C 0.61537(19) 0.30726(17) 0.54603(12) 0.0304(6) Uani 1 1 d D B .
C212 C 0.6142(2) 0.38564(18) 0.52326(14) 0.0329(6) Uani 1 1 d . . .
H212 H 0.5899 0.4296 0.5430 0.039 Uiso 1 1 calc R . .
C213 C 0.6496(2) 0.39785(17) 0.47092(13) 0.0312(6) Uani 1 1 d . . .
C214 C 0.68401(19) 0.33286(18) 0.44141(13) 0.0301(6) Uani 1 1 d . . .
H214 H 0.7093 0.3435 0.4061 0.036 Uiso 1 1 calc R . .
C215 C 0.5779(2) 0.29436(18) 0.60268(15) 0.0453(8) Uani 1 1 d D . .
F7 F 0.6377(4) 0.3303(4) 0.6493(2) 0.0706(19) Uani 0.50 1 d PDU B 1
F8 F 0.5006(4) 0.3283(4) 0.6050(3) 0.087(2) Uani 0.50 1 d PDU B 1
F9 F 0.5756(5) 0.2183(3) 0.6204(3) 0.051(2) Uani 0.50 1 d PDU B 1
F107 F 0.4844(3) 0.2884(5) 0.5890(3) 0.081(2) Uani 0.50 1 d PDU B 2
F108 F 0.6015(6) 0.2244(3) 0.6296(3) 0.058(2) Uani 0.50 1 d PDU B 2
F109 F 0.5907(5) 0.3523(4) 0.6419(3) 0.077(2) Uani 0.50 1 d PDU B 2
C216 C 0.6491(3) 0.4808(2) 0.44373(17) 0.0466(8) Uani 1 1 d . . .
F10 F 0.6007(2) 0.53413(14) 0.46942(13) 0.0828(9) Uani 1 1 d . . .
F11 F 0.73096(19) 0.51224(16) 0.44694(16) 0.0906(9) Uani 1 1 d . . .
F12 F 0.6146(2) 0.48067(15) 0.38581(12) 0.0903(10) Uani 1 1 d . . .
C217 C 0.6564(2) 0.09620(17) 0.42424(12) 0.0294(6) Uani 1 1 d . . .
C218 C 0.6894(2) 0.01966(19) 0.41107(14) 0.0358(7) Uani 1 1 d . . .
H218 H 0.7522 0.0142 0.4087 0.043 Uiso 1 1 calc R . .
C219 C 0.6341(2) -0.04837(19) 0.40143(14) 0.0401(7) Uani 1 1 d D C .
C220 C 0.5414(2) -0.04267(19) 0.40331(15) 0.0401(7) Uani 1 1 d . . .
H220 H 0.5030 -0.0890 0.3964 0.048 Uiso 1 1 calc R . .
C221 C 0.5069(2) 0.03226(19) 0.41545(13) 0.0345(6) Uani 1 1 d . . .
C222 C 0.5630(2) 0.10019(18) 0.42585(12) 0.0299(6) Uani 1 1 d . . .
H222 H 0.5370 0.1508 0.4343 0.036 Uiso 1 1 calc R . .
C223 C 0.6744(3) -0.1295(2) 0.39071(17) 0.0587(10) Uani 1 1 d D . .
F13 F 0.6739(5) -0.1787(4) 0.4378(3) 0.074(2) Uani 0.50 1 d PDU C 1
F14 F 0.6227(5) -0.1695(4) 0.3446(3) 0.0607(19) Uani 0.50 1 d PDU C 1
F15 F 0.7576(4) -0.1273(5) 0.3790(4) 0.072(2) Uani 0.50 1 d PDU C 1
F113 F 0.7396(4) -0.1207(5) 0.3550(3) 0.077(2) Uani 0.50 1 d PDU C 2
F114 F 0.7168(6) -0.1629(5) 0.4407(3) 0.106(3) Uani 0.50 1 d PDU C 2
F115 F 0.6163(6) -0.1817(4) 0.3616(4) 0.087(3) Uani 0.50 1 d PDU C 2
C224 C 0.4064(2) 0.0418(2) 0.41465(16) 0.0429(8) Uani 1 1 d . . .
F16 F 0.36604(15) -0.02672(15) 0.42683(13) 0.0734(7) Uani 1 1 d . . .
F17 F 0.36327(16) 0.06602(19) 0.36125(12) 0.0766(8) Uani 1 1 d . . .
F18 F 0.38623(15) 0.09690(17) 0.45355(13) 0.0767(8) Uani 1 1 d . . .
C225 C 0.73122(19) 0.19407(17) 0.35856(13) 0.0301(6) Uani 1 1 d . . .
C226 C 0.8003(2) 0.16294(18) 0.33005(14) 0.0336(6) Uani 1 1 d . . .
H226 H 0.8497 0.1347 0.3532 0.040 Uiso 1 1 calc R . .
C227 C 0.7985(2) 0.17232(18) 0.26824(14) 0.0366(7) Uani 1 1 d D D .
C228 C 0.7295(2) 0.21440(19) 0.23271(14) 0.0365(7) Uani 1 1 d . . .
H228 H 0.7296 0.2218 0.1909 0.044 Uiso 1 1 calc R . .
C229 C 0.6604(2) 0.24534(19) 0.26006(13) 0.0354(7) Uani 1 1 d D E .
C230 C 0.6603(2) 0.23438(18) 0.32127(13) 0.0332(6) Uani 1 1 d . . .
H230 H 0.6105 0.2548 0.3384 0.040 Uiso 1 1 calc R . .
C231 C 0.8750(2) 0.1395(2) 0.23969(15) 0.0493(9) Uani 1 1 d D . .
F19 F 0.8536(6) 0.1388(5) 0.1791(2) 0.066(2) Uani 0.50 1 d PDU D 1
F20 F 0.8918(4) 0.0619(3) 0.2540(3) 0.0668(18) Uani 0.50 1 d PDU D 1
F21 F 0.9500(4) 0.1808(4) 0.2524(4) 0.082(3) Uani 0.50 1 d PDU D 1
F119 F 0.9266(5) 0.0848(4) 0.2723(3) 0.095(3) Uani 0.50 1 d PDU D 2
F120 F 0.9352(4) 0.1995(4) 0.2332(3) 0.0599(18) Uani 0.50 1 d PDU D 2
F121 F 0.8499(6) 0.1107(5) 0.1852(2) 0.082(3) Uani 0.50 1 d PDU D 2
C232 C 0.5855(2) 0.2947(2) 0.22438(14) 0.0453(8) Uani 1 1 d D . .
F22 F 0.5990(3) 0.37153(17) 0.2311(2) 0.1059(16) Uani 0.863(5) 1 d PDU E 1
F23 F 0.50463(16) 0.2768(2) 0.23789(14) 0.0717(10) Uani 0.863(5) 1 d PDU E 1
F24 F 0.5764(2) 0.2784(2) 0.16569(11) 0.0833(12) Uani 0.863(5) 1 d PDU E 1
F122 F 0.5198(9) 0.2532(8) 0.1932(8) 0.093(5) Uani 0.137(5) 1 d PDU E 2
F123 F 0.6137(9) 0.3457(9) 0.1861(7) 0.066(4) Uani 0.137(5) 1 d PDU E 2
F124 F 0.5439(11) 0.3440(10) 0.2589(5) 0.067(4) Uani 0.137(5) 1 d PDU E 2

loop_
_atom_site_aniso_label
_atom_site_aniso_U_11
_atom_site_aniso_U_22
_atom_site_aniso_U_33
_atom_site_aniso_U_23
_atom_site_aniso_U_13
_atom_site_aniso_U_12
Rh1 0.02623(13) 0.02900(13) 0.03913(14) -0.00018(10) 0.00474(9) 0.00013(9)
P1 0.0259(4) 0.0309(4) 0.0406(4) 0.0027(3) 0.0052(3) 0.0001(3)
C1 0.0395(17) 0.0407(18) 0.0402(17) 0.0033(14) 0.0039(14) -0.0059(14)
C2 0.0363(17) 0.0357(18) 0.065(2) 0.0088(16) 0.0047(16) 0.0034(14)
C3 0.0391(17) 0.0307(16) 0.054(2) -0.0062(14) 0.0137(15) 0.0027(13)
C4 0.0450(19) 0.0285(15) 0.062(2) -0.0090(15) 0.0122(16) -0.0044(14)
C5 0.047(2) 0.0387(19) 0.064(2) 0.0074(16) 0.0113(17) -0.0073(16)
C6 0.0448(18) 0.0446(19) 0.0445(19) 0.0017(15) 0.0124(15) -0.0106(15)
C7 0.055(2) 0.038(2) 0.084(3) 0.0176(19) 0.003(2) -0.0004(17)
C8 0.0296(16) 0.0400(18) 0.065(2) -0.0102(16) 0.0104(15) -0.0005(14)
C9 0.0314(17) 0.049(2) 0.086(3) 0.004(2) 0.0001(18) 0.0009(16)
C10 0.0303(16) 0.0469(19) 0.049(2) -0.0007(15) -0.0022(14) -0.0050(14)
C11 0.0388(17) 0.0415(18) 0.053(2) -0.0097(15) 0.0024(15) -0.0086(15)
C12 0.0364(18) 0.045(2) 0.075(3) -0.0063(18) 0.0119(17) -0.0118(16)
C13 0.0374(17) 0.045(2) 0.058(2) -0.0077(16) 0.0187(16) -0.0085(15)
C14 0.0326(18) 0.064(3) 0.095(3) -0.006(2) 0.0047(19) -0.0092(18)
C15 0.0399(18) 0.0353(17) 0.062(2) 0.0115(15) 0.0107(16) 0.0014(14)
C16 0.049(2) 0.051(2) 0.084(3) 0.025(2) 0.020(2) 0.0098(18)
C17 0.049(2) 0.048(2) 0.073(3) 0.0186(19) 0.0163(19) -0.0056(17)
C18 0.0325(16) 0.0485(19) 0.0473(19) 0.0034(15) 0.0126(14) 0.0002(14)
C19 0.054(2) 0.071(3) 0.047(2) -0.0038(19) 0.0122(18) -0.002(2)
C20 0.046(2) 0.050(2) 0.068(2) -0.0024(18) 0.0206(18) 0.0099(17)
C21 0.0321(15) 0.0365(17) 0.0483(19) 0.0002(14) -0.0011(14) -0.0004(13)
C22 0.048(2) 0.049(2) 0.052(2) -0.0119(17) 0.0028(16) -0.0037(17)
C23 0.0315(17) 0.065(3) 0.067(2) 0.000(2) -0.0054(17) -0.0060(17)
B200 0.0279(15) 0.0265(15) 0.0335(17) 0.0009(13) 0.0060(13) 0.0020(13)
C201 0.0306(14) 0.0303(14) 0.0316(14) 0.0008(11) 0.0081(12) 0.0045(12)
C202 0.0351(15) 0.0348(16) 0.0314(15) 0.0031(12) 0.0096(12) 0.0025(13)
C203 0.0433(17) 0.0419(18) 0.0294(15) 0.0022(13) 0.0047(13) 0.0066(14)
C204 0.0360(16) 0.050(2) 0.0332(16) -0.0002(14) 0.0000(13) 0.0045(15)
C205 0.0321(15) 0.0458(18) 0.0373(16) -0.0005(14) 0.0057(13) -0.0022(14)
C206 0.0346(15) 0.0337(16) 0.0355(16) 0.0042(12) 0.0059(13) 0.0030(13)
C207 0.057(2) 0.053(2) 0.042(2) 0.0126(16) 0.0043(17) 0.0091(19)
F1 0.067(4) 0.073(3) 0.032(2) 0.015(2) 0.009(2) -0.009(3)
F2 0.079(4) 0.068(4) 0.089(4) 0.046(3) -0.015(3) -0.018(3)
F3 0.099(5) 0.058(4) 0.071(4) 0.010(3) 0.026(3) 0.039(3)
F101 0.103(4) 0.049(3) 0.078(4) 0.025(3) -0.005(3) 0.002(3)
F102 0.064(3) 0.061(4) 0.073(4) 0.028(3) 0.004(3) 0.024(3)
F103 0.078(5) 0.088(4) 0.058(3) 0.026(3) 0.036(3) 0.020(4)
C208 0.0387(18) 0.066(3) 0.050(2) 0.0061(18) 0.0038(16) -0.0087(18)
F4 0.0591(16) 0.132(3) 0.100(2) 0.0463(19) -0.0324(15) -0.0461(17)
F5 0.0839(19) 0.102(2) 0.092(2) -0.0119(16) 0.0528(16) -0.0331(17)
F6 0.0698(17) 0.0535(15) 0.116(2) 0.0024(14) 0.0164(15) -0.0196(13)
C209 0.0239(13) 0.0275(14) 0.0312(14) 0.0000(11) 0.0019(11) 0.0006(11)
C210 0.0310(14) 0.0288(14) 0.0304(14) 0.0017(11) 0.0033(11) -0.0025(12)
C211 0.0297(14) 0.0332(15) 0.0279(14) -0.0025(11) 0.0036(11) -0.0041(12)
C212 0.0331(15) 0.0301(15) 0.0347(15) -0.0053(12) 0.0034(12) -0.0009(12)
C213 0.0326(14) 0.0251(14) 0.0350(15) 0.0007(12) 0.0032(12) -0.0019(12)
C214 0.0305(14) 0.0289(14) 0.0319(15) -0.0003(11) 0.0081(12) -0.0008(12)
C215 0.062(2) 0.0387(18) 0.0388(18) -0.0019(14) 0.0176(16) -0.0025(17)
F7 0.109(4) 0.073(4) 0.032(2) -0.010(2) 0.015(3) -0.034(3)
F8 0.093(4) 0.102(5) 0.081(4) 0.030(3) 0.059(3) 0.052(4)
F9 0.071(4) 0.039(3) 0.048(3) -0.004(2) 0.026(3) -0.021(2)
F107 0.058(3) 0.120(5) 0.071(4) 0.016(4) 0.033(3) -0.005(3)
F108 0.072(5) 0.061(4) 0.041(3) 0.013(3) 0.011(3) 0.007(3)
F109 0.128(5) 0.054(3) 0.063(3) -0.025(3) 0.053(4) -0.017(3)
C216 0.061(2) 0.0295(16) 0.051(2) 0.0010(14) 0.0142(17) -0.0009(16)
F10 0.128(2) 0.0338(12) 0.100(2) 0.0099(12) 0.0562(18) 0.0250(13)
F11 0.0795(18) 0.0468(14) 0.150(3) 0.0244(16) 0.0311(18) -0.0186(13)
F12 0.160(3) 0.0439(14) 0.0593(15) 0.0196(11) -0.0040(17) 0.0019(16)
C217 0.0341(15) 0.0271(14) 0.0270(14) 0.0014(11) 0.0048(11) 0.0012(12)
C218 0.0370(16) 0.0317(15) 0.0405(17) 0.0003(13) 0.0121(13) 0.0024(13)
C219 0.0514(19) 0.0281(15) 0.0418(18) -0.0040(13) 0.0102(15) 0.0001(14)
C220 0.0464(18) 0.0288(15) 0.0448(18) -0.0020(13) 0.0067(15) -0.0077(14)
C221 0.0353(16) 0.0351(16) 0.0325(15) 0.0015(12) 0.0035(12) -0.0044(13)
C222 0.0335(14) 0.0277(14) 0.0279(14) 0.0008(11) 0.0032(11) 0.0025(12)
C223 0.067(3) 0.0342(19) 0.078(3) -0.0095(19) 0.021(2) -0.0002(18)
F13 0.107(5) 0.043(3) 0.075(3) 0.016(2) 0.027(3) 0.031(3)
F14 0.100(4) 0.037(3) 0.047(3) -0.010(2) 0.019(3) 0.003(3)
F15 0.062(3) 0.045(3) 0.112(6) -0.013(3) 0.022(3) 0.011(3)
F113 0.081(4) 0.061(4) 0.097(5) -0.025(3) 0.041(4) 0.010(3)
F114 0.130(6) 0.074(5) 0.116(5) 0.014(4) 0.024(4) 0.060(4)
F115 0.105(5) 0.045(4) 0.123(6) -0.028(4) 0.050(4) -0.024(3)
C224 0.0363(17) 0.0411(18) 0.0487(19) 0.0037(15) -0.0011(15) -0.0080(14)
F16 0.0441(12) 0.0608(15) 0.117(2) 0.0240(14) 0.0170(13) -0.0127(11)
F17 0.0471(13) 0.104(2) 0.0712(16) 0.0269(15) -0.0130(12) -0.0044(13)
F18 0.0381(12) 0.089(2) 0.105(2) -0.0370(16) 0.0196(13) -0.0029(12)
C225 0.0314(14) 0.0276(14) 0.0321(15) -0.0005(11) 0.0078(12) -0.0021(12)
C226 0.0354(15) 0.0291(15) 0.0377(16) 0.0002(12) 0.0104(13) 0.0002(12)
C227 0.0411(17) 0.0310(15) 0.0409(17) -0.0074(13) 0.0162(14) -0.0064(13)
C228 0.0451(17) 0.0366(16) 0.0296(15) -0.0024(12) 0.0110(13) -0.0104(14)
C229 0.0386(16) 0.0345(16) 0.0324(15) 0.0011(12) 0.0040(13) -0.0085(13)
C230 0.0343(15) 0.0327(15) 0.0327(15) 0.0009(12) 0.0061(12) -0.0019(12)
C231 0.050(2) 0.051(2) 0.053(2) -0.0070(17) 0.0251(17) -0.0016(17)
F19 0.090(4) 0.065(4) 0.050(3) -0.003(2) 0.037(3) 0.014(3)
F20 0.065(3) 0.057(3) 0.086(4) 0.001(3) 0.036(3) 0.021(3)
F21 0.050(3) 0.097(5) 0.105(5) -0.030(4) 0.025(3) -0.009(3)
F119 0.107(5) 0.098(4) 0.093(4) 0.037(4) 0.060(4) 0.065(4)
F120 0.036(3) 0.070(3) 0.079(4) 0.018(3) 0.024(2) 0.008(2)
F121 0.084(4) 0.089(5) 0.079(4) -0.044(4) 0.033(3) -0.005(4)
C232 0.0438(19) 0.053(2) 0.0374(18) 0.0072(15) 0.0004(15) -0.0044(16)
F22 0.105(3) 0.0391(16) 0.148(4) 0.0155(19) -0.059(3) 0.0013(17)
F23 0.0375(13) 0.103(2) 0.075(2) 0.0289(17) 0.0106(13) 0.0134(14)
F24 0.082(2) 0.127(3) 0.0357(14) 0.0123(16) -0.0054(14) 0.022(2)
F122 0.081(7) 0.097(8) 0.092(8) 0.007(6) -0.009(6) -0.002(6)
F123 0.062(7) 0.069(7) 0.067(7) 0.032(6) 0.011(6) 0.006(6)
F124 0.065(7) 0.076(7) 0.059(6) 0.010(6) 0.011(5) 0.031(6)

loop_
_atom_type_symbol
_atom_type_description
_atom_type_scat_dispersion_real
_atom_type_scat_dispersion_imag
_atom_type_scat_source
C C 0.0033 0.0016 'International Tables Vol C Tables 4.2.6.8 and 6.1.1.4'
H H 0.0000 0.0000 'International Tables Vol C Tables 4.2.6.8 and 6.1.1.4'
B B 0.0013 0.0007 'International Tables Vol C Tables 4.2.6.8 and 6.1.1.4'
F F 0.0171 0.0103 'International Tables Vol C Tables 4.2.6.8 and 6.1.1.4'
P P 0.1023 0.0942 'International Tables Vol C Tables 4.2.6.8 and 6.1.1.4'
Rh Rh -1.1178 0.9187 'International Tables Vol C Tables 4.2.6.8 and 6.1.1.4'

loop_
_geom_angle_atom_site_label_1
_geom_angle_atom_site_label_2
_geom_angle_atom_site_label_3
_geom_angle
C3 Rh1 C1 65.45(14)
C3 Rh1 P1 97.25(10)
C1 Rh1 P1 98.60(9)
C3 Rh1 C10 82.99(13)
C1 Rh1 C10 104.38(13)
P1 Rh1 C10 154.68(9)
C3 Rh1 C8 104.10(13)
C1 Rh1 C8 83.12(13)
P1 Rh1 C8 157.10(9)
C10 Rh1 C8 39.68(13)
C21 P1 C18 105.45(15)
C21 P1 C15 103.35(16)
C18 P1 C15 106.33(16)
C21 P1 Rh1 123.31(11)
C18 P1 Rh1 116.11(12)
C15 P1 Rh1 100.13(11)
C2 C1 C6 103.9(3)
C2 C1 Rh1 94.4(2)
C6 C1 Rh1 109.6(2)
C3 C2 C7 105.7(3)
C3 C2 C1 92.1(2)
C7 C2 C1 105.8(3)
C2 C3 C4 103.9(3)
C2 C3 Rh1 94.9(2)
C4 C3 Rh1 110.1(2)
C5 C4 C11 111.3(3)
C5 C4 C3 101.3(3)
C11 C4 C3 117.4(3)
C7 C5 C4 103.5(3)
C7 C5 C6 103.7(3)
C4 C5 C6 104.4(3)
C13 C6 C5 110.6(3)
C13 C6 C1 118.0(3)
C5 C6 C1 101.0(3)
C5 C7 C2 94.4(3)
C9 C8 C13 107.6(3)
C9 C8 C10 58.2(2)
C13 C8 C10 104.5(3)
C9 C8 Rh1 123.5(3)
C13 C8 Rh1 105.1(2)
C10 C8 Rh1 69.77(16)
C8 C9 C14 107.3(3)
C8 C9 C10 64.1(2)
C14 C9 C10 106.9(3)
C9 C10 C11 107.4(3)
C9 C10 C8 57.7(2)
C11 C10 C8 104.7(3)
C9 C10 Rh1 123.8(2)
C11 C10 Rh1 105.3(2)
C8 C10 Rh1 70.56(16)
C10 C11 C4 114.9(3)
C10 C11 C12 96.5(3)
C4 C11 C12 111.8(3)
C14 C12 C13 103.6(3)
C14 C12 C11 103.4(3)
C13 C12 C11 100.6(3)
C8 C13 C12 96.8(3)
C8 C13 C6 115.0(3)
C12 C13 C6 112.3(3)
C9 C14 C12 96.4(3)
C16 C15 C17 112.2(3)
C16 C15 P1 110.2(2)
C17 C15 P1 117.6(3)
C19 C18 C20 111.3(3)
C19 C18 P1 110.7(2)
C20 C18 P1 113.3(2)
C22 C21 C23 109.7(3)
C22 C21 P1 112.2(2)
C23 C21 P1 112.9(3)
C217 B200 C209 112.6(2)
C217 B200 C201 112.7(2)
C209 B200 C201 104.8(2)
C217 B200 C225 102.6(2)
C209 B200 C225 112.4(2)
C201 B200 C225 112.0(2)
C206 C201 C202 115.9(3)
C206 C201 B200 119.6(3)
C202 C201 B200 124.3(3)
C203 C202 C201 121.9(3)
C204 C203 C202 120.9(3)
C204 C203 C207 118.6(3)
C202 C203 C207 120.5(3)
C205 C204 C203 117.9(3)
C204 C205 C206 120.9(3)
C204 C205 C208 120.2(3)
C206 C205 C208 118.8(3)
C205 C206 C201 122.4(3)
F103 C207 F3 118.2(6)
F103 C207 F101 108.6(5)
F3 C207 F101 80.0(5)
F103 C207 F2 78.8(5)
F3 C207 F2 108.4(5)
F101 C207 F2 34.0(4)
F103 C207 F1 23.2(4)
F3 C207 F1 106.5(4)
F101 C207 F1 128.7(5)
F2 C207 F1 101.5(4)
F103 C207 F102 105.4(4)
F3 C207 F102 24.0(5)
F101 C207 F102 103.5(4)
F2 C207 F102 128.4(5)
F1 C207 F102 88.0(5)
F103 C207 C203 115.9(4)
F3 C207 C203 116.0(4)
F101 C207 C203 112.0(4)
F2 C207 C203 113.3(4)
F1 C207 C203 109.9(4)
F102 C207 C203 110.4(4)
F4 C208 F5 109.0(3)
F4 C208 F6 104.7(4)
F5 C208 F6 102.4(3)
F4 C208 C205 114.6(3)
F5 C208 C205 111.9(3)
F6 C208 C205 113.2(3)
C214 C209 C210 115.5(3)
C214 C209 B200 123.9(3)
C210 C209 B200 120.5(2)
C211 C210 C209 122.0(3)
C212 C211 C210 121.2(3)
C212 C211 C215 117.8(3)
C210 C211 C215 121.0(3)
C213 C212 C211 117.8(3)
C212 C213 C214 120.9(3)
C212 C213 C216 120.3(3)
C214 C213 C216 118.7(3)
C209 C214 C213 122.4(3)
F8 C215 F109 71.7(5)
F8 C215 F9 109.5(5)
F109 C215 F9 120.1(6)
F8 C215 F108 122.1(6)
F109 C215 F108 109.3(5)
F9 C215 F108 18.3(6)
F8 C215 F107 33.3(4)
F109 C215 F107 103.7(4)
F9 C215 F107 85.7(5)
F108 C215 F107 103.0(4)
F8 C215 F7 104.6(4)
F109 C215 F7 33.6(4)
F9 C215 F7 102.6(4)
F108 C215 F7 86.2(5)
F107 C215 F7 134.2(4)
F8 C215 C211 115.7(4)
F109 C215 C211 116.5(4)
F9 C215 C211 115.3(4)
F108 C215 C211 114.1(4)
F107 C215 C211 108.9(3)
F7 C215 C211 107.6(3)
F11 C216 F12 105.2(3)
F11 C216 F10 106.2(3)
F12 C216 F10 106.3(3)
F11 C216 C213 113.1(3)
F12 C216 C213 112.2(3)
F10 C216 C213 113.1(3)
C222 C217 C218 115.6(3)
C222 C217 B200 124.0(2)
C218 C217 B200 120.1(3)
C219 C218 C217 122.7(3)
C218 C219 C220 120.5(3)
C218 C219 C223 120.1(3)
C220 C219 C223 119.4(3)
C221 C220 C219 118.0(3)
C220 C221 C222 121.2(3)
C220 C221 C224 119.6(3)
C222 C221 C224 119.1(3)
C221 C222 C217 122.0(3)
F15 C223 F115 119.0(7)
F15 C223 F114 81.1(6)
F115 C223 F114 109.8(5)
F15 C223 F13 107.7(5)
F115 C223 F13 85.0(6)
F114 C223 F13 29.8(5)
F15 C223 F14 107.3(5)
F115 C223 F14 19.5(6)
F114 C223 F14 125.7(6)
F13 C223 F14 103.7(5)
F15 C223 F113 24.6(5)
F115 C223 F113 104.4(5)
F114 C223 F113 105.0(5)
F13 C223 F113 129.0(6)
F14 C223 F113 88.3(6)
F15 C223 C219 115.1(4)
F115 C223 C219 114.4(5)
F114 C223 C219 112.5(4)
F13 C223 C219 110.9(4)
F14 C223 C219 111.3(4)
F113 C223 C219 110.0(4)
F16 C224 F18 106.5(3)
F16 C224 F17 105.9(3)
F18 C224 F17 105.4(3)
F16 C224 C221 113.1(3)
F18 C224 C221 113.3(3)
F17 C224 C221 112.1(3)
C226 C225 C230 115.9(3)
C226 C225 B200 123.4(3)
C230 C225 B200 120.2(3)
C225 C226 C227 121.5(3)
C228 C227 C226 121.6(3)
C228 C227 C231 118.5(3)
C226 C227 C231 119.8(3)
C229 C228 C227 117.7(3)
C228 C229 C230 121.1(3)
C228 C229 C232 120.2(3)
C230 C229 C232 118.7(3)
C229 C230 C225 122.1(3)
F21 C231 F121 119.9(6)
F21 C231 F119 80.4(5)
F121 C231 F119 108.9(5)
F21 C231 F20 109.1(5)
F121 C231 F20 83.9(5)
F119 C231 F20 31.2(4)
F21 C231 F19 106.2(5)
F121 C231 F19 21.1(6)
F119 C231 F19 125.0(5)
F20 C231 F19 103.9(4)
F21 C231 F120 23.6(5)
F121 C231 F120 104.7(5)
F119 C231 F120 102.7(4)
F20 C231 F120 128.5(5)
F19 C231 F120 87.0(5)
F21 C231 C227 113.8(4)
F121 C231 C227 114.4(5)
F119 C231 C227 114.8(4)
F20 C231 C227 111.6(4)
F19 C231 C227 111.5(4)
F120 C231 C227 110.2(4)
F22 C232 F122 132.0(7)
F22 C232 F123 52.5(8)
F122 C232 F123 105.8(6)
F22 C232 F23 108.8(4)
F122 C232 F23 51.3(9)
F123 C232 F23 133.6(6)
F22 C232 F24 107.7(3)
F122 C232 F24 54.1(9)
F123 C232 F24 58.1(8)
F23 C232 F24 103.6(3)
F22 C232 F124 54.3(8)
F122 C232 F124 104.6(7)
F123 C232 F124 102.8(6)
F23 C232 F124 58.5(8)
F24 C232 F124 135.6(6)
F22 C232 C229 112.4(3)
F122 C232 C229 115.6(6)
F123 C232 C229 114.0(6)
F23 C232 C229 112.4(3)
F24 C232 C229 111.6(3)
F124 C232 C229 112.9(5)

loop_
_geom_bond_atom_site_label_1
_geom_bond_atom_site_label_2
_geom_bond_distance
Rh1 C3 2.031(3)
Rh1 C1 2.038(3)
Rh1 P1 2.2711(8)
Rh1 C10 2.355(3)
Rh1 C8 2.367(3)
P1 C21 1.851(3)
P1 C18 1.852(3)
P1 C15 1.864(3)
C1 C2 1.530(5)
C1 C6 1.566(5)
C2 C3 1.525(5)
C2 C7 1.529(5)
C3 C4 1.560(5)
C4 C5 1.537(5)
C4 C11 1.541(5)
C5 C7 1.522(5)
C5 C6 1.549(5)
C6 C13 1.543(5)
C8 C9 1.507(5)
C8 C13 1.526(5)
C8 C10 1.603(5)
C9 C14 1.512(6)
C9 C10 1.514(5)
C10 C11 1.532(5)
C11 C12 1.546(5)
C12 C14 1.534(6)
C12 C13 1.542(5)
C15 C16 1.503(5)
C15 C17 1.521(5)
C18 C19 1.529(5)
C18 C20 1.531(5)
C21 C22 1.527(5)
C21 C23 1.538(5)
B200 C217 1.635(4)
B200 C209 1.638(4)
B200 C201 1.640(4)
B200 C225 1.644(4)
C201 C206 1.391(4)
C201 C202 1.405(4)
C202 C203 1.392(4)
C203 C204 1.388(5)
C203 C207 1.494(5)
C204 C205 1.384(5)
C205 C206 1.390(4)
C205 C208 1.491(5)
C207 F103 1.293(5)
C207 F3 1.298(5)
C207 F101 1.333(5)
C207 F2 1.344(5)
C207 F1 1.359(5)
C207 F102 1.366(5)
C208 F4 1.310(4)
C208 F5 1.334(5)
C208 F6 1.349(5)
C209 C214 1.392(4)
C209 C210 1.411(4)
C210 C211 1.387(4)
C211 C212 1.386(4)
C211 C215 1.488(4)
C212 C213 1.382(4)
C213 C214 1.398(4)
C213 C216 1.494(4)
C215 F8 1.286(5)
C215 F109 1.291(5)
C215 F9 1.315(5)
C215 F108 1.321(5)
C215 F107 1.377(5)
C215 F7 1.393(5)
C216 F11 1.315(4)
C216 F12 1.321(4)
C216 F10 1.325(4)
C217 C222 1.398(4)
C217 C218 1.400(4)
C218 C219 1.385(4)
C219 C220 1.389(5)
C219 C223 1.497(5)
C220 C221 1.379(4)
C221 C222 1.391(4)
C221 C224 1.500(4)
C223 F15 1.308(6)
C223 F115 1.315(6)
C223 F114 1.317(6)
C223 F13 1.335(5)
C223 F14 1.357(5)
C223 F113 1.364(6)
C224 F16 1.327(4)
C224 F18 1.327(4)
C224 F17 1.328(4)
C225 C226 1.395(4)
C225 C230 1.404(4)
C226 C227 1.396(4)
C227 C228 1.380(5)
C227 C231 1.495(5)
C228 C229 1.379(4)
C229 C230 1.390(4)
C229 C232 1.501(5)
C231 F21 1.298(5)
C231 F121 1.311(5)
C231 F119 1.323(5)
C231 F20 1.330(5)
C231 F19 1.349(5)
C231 F120 1.357(5)
C232 F22 1.284(4)
C232 F122 1.300(7)
C232 F123 1.318(7)
C232 F23 1.321(4)
C232 F24 1.333(4)
C232 F124 1.343(7)
